data_4104732
loop_
_publ_author_name
'Andrew J. Vetter'
'Ryan D. Rieth'
'William W. Brennessel'
'William D. Jones'

_publ_contact_author_address 'Department of Chemistry, University of Rochester, Rochester, New York 14627'
_publ_contact_author_email jones@chem.rochester.edu
_publ_contact_author_name 'William D. Jones'
_publ_section_title
;
 Selective C-H Activation of Haloalkanes using a
 Rhodiumtrispyrazolylborate Complex
;
_journal_name_full 'Journal of the American Chemical Society'
_journal_page_first 10742
_journal_page_last 10752
_journal_paper_doi 10.1021/ja9002316
_journal_volume 131
_journal_year 2009
_chemical_formula_moiety 'C24 H39 B Cl2 N7 Rh, C H2 Cl2'
_chemical_formula_sum 'C25 H41 B Cl4 N7 Rh'
_chemical_formula_weight 695.17
_chemical_name_common jonrr09
_chemical_name_systematic Tp*Rh(CNneopentyl)(CH2CH2CHCl)Cl
_space_group_IT_number 14
_symmetry_cell_setting monoclinic
_symmetry_space_group_name_Hall '-P 2ybc'
_symmetry_space_group_name_H-M 'P 1 21/c 1'
_atom_sites_solution_hydrogens geom
_atom_sites_solution_primary direct
_atom_sites_solution_secondary difmap
_audit_creation_method SHELXL-97
_cell_angle_alpha 90.00
_cell_angle_beta 102.217(1)
_cell_angle_gamma 90.00
_cell_formula_units_Z 4
_cell_length_a 15.2657(16)
_cell_length_b 14.4366(15)
_cell_length_c 14.4993(15)
_cell_measurement_reflns_used 4063
_cell_measurement_temperature 100.0(1)
_cell_measurement_theta_max 29.96
_cell_measurement_theta_min 2.60
_cell_volume 3123.1(6)
_computing_cell_refinement 'SAINT (Bruker, 2006)'
_computing_data_collection 'APEX2 (Bruker, 2006)'
_computing_data_reduction 'SAINT (Bruker, 2006)'
_computing_molecular_graphics 'SHELXTL (Bruker, 2000)'
_computing_publication_material 'SHELXTL (Bruker, 2000)'
_computing_structure_refinement 'SHELXL-97 (Sheldrick, 1997)'
_computing_structure_solution 'SIR97 (Altomare et al., 1999)'
_diffrn_ambient_temperature 100.0(1)
_diffrn_measured_fraction_theta_full 1.000
_diffrn_measured_fraction_theta_max 1.000
_diffrn_measurement_device_type 'Bruker SMART APEX II CCD Platform'
_diffrn_measurement_method 'area detector, \w scans per \f'
_diffrn_radiation_monochromator graphite
_diffrn_radiation_source 'fine-focus sealed tube'
_diffrn_radiation_type MoK\a
_diffrn_radiation_wavelength 0.71073
_diffrn_reflns_av_R_equivalents 0.0840
_diffrn_reflns_av_sigmaI/netI 0.0840
_diffrn_reflns_limit_h_max 21
_diffrn_reflns_limit_h_min -21
_diffrn_reflns_limit_k_max 20
_diffrn_reflns_limit_k_min -20
_diffrn_reflns_limit_l_max 20
_diffrn_reflns_limit_l_min -20
_diffrn_reflns_number 37435
_diffrn_reflns_theta_full 30.51
_diffrn_reflns_theta_max 30.51
_diffrn_reflns_theta_min 1.96
_exptl_absorpt_coefficient_mu 0.917
_exptl_absorpt_correction_T_max 0.9819
_exptl_absorpt_correction_T_min 0.8979
_exptl_absorpt_correction_type multi-scan
_exptl_absorpt_process_details 'SADABS (Sheldrick, 2007)'
_exptl_crystal_colour colorless
_exptl_crystal_density_diffrn 1.478
_exptl_crystal_description block
_exptl_crystal_F_000 1432
_exptl_crystal_size_max 0.12
_exptl_crystal_size_mid 0.06
_exptl_crystal_size_min 0.02
_refine_diff_density_max 2.026
_refine_diff_density_min -1.525
_refine_diff_density_rms 0.144
_refine_ls_extinction_method none
_refine_ls_goodness_of_fit_ref 1.023
_refine_ls_hydrogen_treatment mixed
_refine_ls_matrix_type full
_refine_ls_number_parameters 356
_refine_ls_number_reflns 9541
_refine_ls_number_restraints 0
_refine_ls_restrained_S_all 1.023
_refine_ls_R_factor_all 0.1085
_refine_ls_R_factor_gt 0.0598
_refine_ls_shift/su_max 0.000
_refine_ls_shift/su_mean 0.000
_refine_ls_structure_factor_coef Fsqd
_refine_ls_weighting_details 'calc w=1/[\s^2^(Fo^2^)+(0.0723P)^2^+6.0291P] where P=(Fo^2^+2Fc^2^)/3'
_refine_ls_weighting_scheme calc
_refine_ls_wR_factor_gt 0.1399
_refine_ls_wR_factor_ref 0.1633
_reflns_number_gt 6128
_reflns_number_total 9541
_reflns_threshold_expression >2sigma(I)
_cod_data_source_file ja9002316_si_002_1.cif
_cod_data_source_block jonrr09
_cod_database_code 4104732

loop_
_symmetry_equiv_pos_as_xyz
'x, y, z'
'-x, y+1/2, -z+1/2'
'-x, -y, -z'
'x, -y-1/2, z-1/2'

loop_
_atom_site_label
_atom_site_type_symbol
_atom_site_fract_x
_atom_site_fract_y
_atom_site_fract_z
_atom_site_U_iso_or_equiv
_atom_site_adp_type
_atom_site_occupancy
_atom_site_symmetry_multiplicity
_atom_site_calc_flag
_atom_site_refinement_flags
Rh1 Rh 0.18321(2) 0.39491(2) 0.15930(2) 0.01783(9) Uani 1 1 d .
Cl1 Cl 0.13242(8) 0.28383(8) 0.25545(8) 0.0249(2) Uani 1 1 d .
Cl2 Cl -0.11927(9) 0.20980(9) -0.08213(10) 0.0378(3) Uani 1 1 d .
N1 N 0.2453(3) 0.2283(3) 0.0600(3) 0.0239(8) Uani 1 1 d .
N2 N 0.1337(2) 0.5040(2) 0.2299(2) 0.0185(7) Uani 1 1 d .
N3 N 0.1882(2) 0.5802(2) 0.2520(3) 0.0204(7) Uani 1 1 d .
N4 N 0.2336(2) 0.4901(2) 0.0784(2) 0.0196(7) Uani 1 1 d .
N5 N 0.2736(2) 0.5683(2) 0.1224(3) 0.0205(7) Uani 1 1 d .
N6 N 0.3103(2) 0.4110(2) 0.2626(2) 0.0197(7) Uani 1 1 d .
N7 N 0.3390(2) 0.5006(2) 0.2808(2) 0.0189(7) Uani 1 1 d .
B1 B 0.2821(3) 0.5813(3) 0.2297(3) 0.0201(9) Uani 1 1 d .
H1B H 0.312(3) 0.646(3) 0.254(3) 0.022(12) Uiso 1 1 d .
C1 C 0.2234(3) 0.2919(3) 0.0962(3) 0.0229(9) Uani 1 1 d .
C2 C 0.2669(3) 0.1462(3) 0.0125(3) 0.0254(9) Uani 1 1 d .
H2A H 0.3329 0.1395 0.0243 0.030 Uiso 1 1 calc R
H2B H 0.2447 0.1540 -0.0563 0.030 Uiso 1 1 calc R
C3 C 0.2268(3) 0.0574(3) 0.0441(3) 0.0250(9) Uani 1 1 d .
C4 C 0.2552(4) 0.0446(4) 0.1515(4) 0.0398(13) Uani 1 1 d .
H4A H 0.2284 -0.0123 0.1700 0.060 Uiso 1 1 calc R
H4B H 0.2347 0.0977 0.1833 0.060 Uiso 1 1 calc R
H4C H 0.3207 0.0402 0.1697 0.060 Uiso 1 1 calc R
C5 C 0.2631(4) -0.0217(3) -0.0055(4) 0.0332(11) Uani 1 1 d .
H5A H 0.2346 -0.0797 0.0072 0.050 Uiso 1 1 calc R
H5B H 0.3281 -0.0264 0.0178 0.050 Uiso 1 1 calc R
H5C H 0.2502 -0.0101 -0.0736 0.050 Uiso 1 1 calc R
C6 C 0.1249(3) 0.0614(4) 0.0152(4) 0.0360(12) Uani 1 1 d .
H6A H 0.0995 0.0027 0.0314 0.054 Uiso 1 1 calc R
H6B H 0.1069 0.0718 -0.0530 0.054 Uiso 1 1 calc R
H6C H 0.1026 0.1123 0.0487 0.054 Uiso 1 1 calc R
C7 C 0.0616(3) 0.3953(3) 0.0605(3) 0.0250(9) Uani 1 1 d .
H7A H 0.0163 0.4253 0.0903 0.030 Uiso 1 1 calc R
H7B H 0.0692 0.4352 0.0072 0.030 Uiso 1 1 calc R
C8 C 0.0235(3) 0.3038(3) 0.0199(3) 0.0257(9) Uani 1 1 d .
H8A H 0.0633 0.2763 -0.0185 0.031 Uiso 1 1 calc R
H8B H 0.0198 0.2604 0.0718 0.031 Uiso 1 1 calc R
C9 C -0.0685(3) 0.3187(3) -0.0405(4) 0.0300(10) Uani 1 1 d .
H9A H -0.0640 0.3583 -0.0951 0.036 Uiso 1 1 calc R
H9B H -0.1066 0.3511 -0.0034 0.036 Uiso 1 1 calc R
C10 C -0.0194(3) 0.4571(4) 0.2516(4) 0.0332(11) Uani 1 1 d .
H10A H 0.0007 0.3939 0.2428 0.050 Uiso 1 1 calc R
H10B H -0.0666 0.4746 0.1974 0.050 Uiso 1 1 calc R
H10C H -0.0429 0.4601 0.3094 0.050 Uiso 1 1 calc R
C11 C 0.0577(3) 0.5223(3) 0.2594(3) 0.0240(9) Uani 1 1 d .
C12 C 0.0626(3) 0.6101(3) 0.2985(4) 0.0303(10) Uani 1 1 d .
H12A H 0.0176 0.6404 0.3236 0.036 Uiso 1 1 calc R
C13 C 0.1457(3) 0.6452(3) 0.2939(3) 0.0246(9) Uani 1 1 d .
C14 C 0.1878(4) 0.7351(3) 0.3304(4) 0.0337(11) Uani 1 1 d .
H14A H 0.2112 0.7662 0.2805 0.051 Uiso 1 1 calc R
H14B H 0.2371 0.7234 0.3845 0.051 Uiso 1 1 calc R
H14C H 0.1429 0.7746 0.3500 0.051 Uiso 1 1 calc R
C15 C 0.2125(4) 0.4195(3) -0.0830(3) 0.0313(11) Uani 1 1 d .
H15A H 0.1548 0.3945 -0.0755 0.047 Uiso 1 1 calc R
H15B H 0.2574 0.3699 -0.0731 0.047 Uiso 1 1 calc R
H15C H 0.2064 0.4448 -0.1467 0.047 Uiso 1 1 calc R
C16 C 0.2415(3) 0.4943(3) -0.0124(3) 0.0243(9) Uani 1 1 d .
C17 C 0.2851(3) 0.5762(3) -0.0269(3) 0.0268(10) Uani 1 1 d .
H17A H 0.2981 0.5972 -0.0846 0.032 Uiso 1 1 calc R
C18 C 0.3059(3) 0.6212(3) 0.0599(3) 0.0254(10) Uani 1 1 d .
C19 C 0.3537(4) 0.7110(3) 0.0858(4) 0.0324(11) Uani 1 1 d .
H19A H 0.3734 0.7361 0.0307 0.049 Uiso 1 1 calc R
H19B H 0.4059 0.7007 0.1371 0.049 Uiso 1 1 calc R
H19C H 0.3130 0.7552 0.1065 0.049 Uiso 1 1 calc R
C20 C 0.3683(3) 0.2523(3) 0.3069(3) 0.0269(10) Uani 1 1 d .
H20A H 0.3052 0.2339 0.2898 0.040 Uiso 1 1 calc R
H20B H 0.3958 0.2261 0.3685 0.040 Uiso 1 1 calc R
H20C H 0.3998 0.2293 0.2592 0.040 Uiso 1 1 calc R
C21 C 0.3746(3) 0.3561(3) 0.3115(3) 0.0218(9) Uani 1 1 d .
C22 C 0.4444(3) 0.4103(3) 0.3615(3) 0.0245(9) Uani 1 1 d .
H22A H 0.4979 0.3889 0.4019 0.029 Uiso 1 1 calc R
C23 C 0.4201(3) 0.5011(3) 0.3408(3) 0.0233(9) Uani 1 1 d .
C24 C 0.4685(3) 0.5887(3) 0.3745(4) 0.0326(11) Uani 1 1 d .
H24A H 0.5195 0.5748 0.4262 0.049 Uiso 1 1 calc R
H24B H 0.4275 0.6312 0.3971 0.049 Uiso 1 1 calc R
H24C H 0.4902 0.6177 0.3225 0.049 Uiso 1 1 calc R
C25 C 0.4561(4) 0.4328(4) 0.1076(4) 0.0400(13) Uani 1 1 d .
H25A H 0.4147 0.4325 0.1517 0.048 Uiso 1 1 calc R
H25B H 0.4209 0.4504 0.0446 0.048 Uiso 1 1 calc R
Cl3 Cl 0.53842(12) 0.51719(13) 0.14464(13) 0.0591(4) Uani 1 1 d .
Cl4 Cl 0.49686(19) 0.32201(14) 0.1010(2) 0.1045(10) Uani 1 1 d .

loop_
_atom_site_aniso_label
_atom_site_aniso_U_11
_atom_site_aniso_U_22
_atom_site_aniso_U_33
_atom_site_aniso_U_23
_atom_site_aniso_U_13
_atom_site_aniso_U_12
Rh1 0.02132(16) 0.01566(15) 0.01548(14) -0.00034(13) 0.00157(11) -0.00006(14)
Cl1 0.0280(6) 0.0216(5) 0.0246(5) 0.0035(4) 0.0044(4) -0.0033(4)
Cl2 0.0335(7) 0.0325(7) 0.0430(7) -0.0015(5) -0.0018(5) -0.0070(5)
N1 0.0240(19) 0.0221(19) 0.0244(19) -0.0016(15) 0.0028(15) 0.0009(15)
N2 0.0198(17) 0.0195(17) 0.0157(16) 0.0006(13) 0.0024(13) -0.0001(14)
N3 0.0235(18) 0.0160(17) 0.0200(17) 0.0000(13) 0.0007(14) 0.0022(14)
N4 0.0244(19) 0.0155(17) 0.0182(17) 0.0010(13) 0.0030(14) 0.0031(14)
N5 0.0256(19) 0.0162(17) 0.0191(17) 0.0027(14) 0.0036(14) 0.0021(14)
N6 0.0206(17) 0.0186(18) 0.0194(17) 0.0004(13) 0.0034(14) 0.0006(14)
N7 0.0209(18) 0.0170(17) 0.0179(16) -0.0028(13) 0.0020(14) -0.0025(14)
B1 0.022(2) 0.018(2) 0.020(2) 0.0013(17) 0.0012(18) 0.0021(18)
C1 0.023(2) 0.024(2) 0.020(2) 0.0022(17) 0.0001(17) -0.0016(17)
C2 0.029(2) 0.024(2) 0.025(2) -0.0034(18) 0.0104(19) 0.0025(19)
C3 0.030(2) 0.021(2) 0.024(2) -0.0016(17) 0.0065(19) -0.0043(18)
C4 0.061(4) 0.032(3) 0.025(3) 0.002(2) 0.008(2) 0.000(3)
C5 0.037(3) 0.025(2) 0.042(3) -0.009(2) 0.017(2) -0.003(2)
C6 0.027(3) 0.032(3) 0.049(3) -0.005(2) 0.009(2) -0.001(2)
C7 0.024(2) 0.025(2) 0.024(2) 0.0007(19) -0.0004(17) 0.0031(19)
C8 0.020(2) 0.030(2) 0.025(2) 0.0034(19) -0.0003(17) 0.0013(18)
C9 0.026(2) 0.030(3) 0.030(2) -0.001(2) -0.0026(19) -0.005(2)
C10 0.021(2) 0.037(3) 0.041(3) 0.006(2) 0.007(2) 0.004(2)
C11 0.024(2) 0.029(2) 0.019(2) 0.0054(17) 0.0049(17) 0.0044(18)
C12 0.031(2) 0.030(2) 0.032(2) 0.000(2) 0.011(2) 0.012(2)
C13 0.032(2) 0.019(2) 0.021(2) -0.0030(17) 0.0011(18) 0.0087(18)
C14 0.046(3) 0.023(2) 0.031(3) -0.005(2) 0.008(2) 0.003(2)
C15 0.050(3) 0.024(2) 0.020(2) -0.0013(18) 0.008(2) 0.007(2)
C16 0.029(2) 0.024(2) 0.020(2) 0.0026(17) 0.0057(18) 0.0083(18)
C17 0.031(2) 0.027(2) 0.025(2) 0.0070(18) 0.0117(19) 0.0062(19)
C18 0.025(2) 0.024(2) 0.028(2) 0.0070(18) 0.0079(18) 0.0053(18)
C19 0.036(3) 0.025(2) 0.038(3) 0.007(2) 0.010(2) -0.004(2)
C20 0.031(2) 0.021(2) 0.027(2) 0.0048(18) 0.0005(19) 0.0059(19)
C21 0.022(2) 0.022(2) 0.021(2) 0.0015(17) 0.0039(17) 0.0023(17)
C22 0.022(2) 0.025(2) 0.026(2) 0.0011(17) 0.0022(17) 0.0022(17)
C23 0.016(2) 0.031(2) 0.020(2) -0.0018(18) 0.0003(16) -0.0035(18)
C24 0.028(2) 0.029(3) 0.037(3) -0.003(2) -0.001(2) -0.005(2)
C25 0.042(3) 0.039(3) 0.041(3) 0.006(2) 0.015(3) 0.004(3)
Cl3 0.0546(10) 0.0683(11) 0.0578(10) -0.0129(8) 0.0196(8) -0.0142(8)
Cl4 0.120(2) 0.0441(11) 0.180(3) 0.0003(14) 0.101(2) 0.0108(12)

loop_
_atom_type_symbol
_atom_type_description
_atom_type_scat_dispersion_real
_atom_type_scat_dispersion_imag
_atom_type_scat_source
C C 0.0033 0.0016 'International Tables Vol C Tables 4.2.6.8 and 6.1.1.4'
H H 0.0000 0.0000 'International Tables Vol C Tables 4.2.6.8 and 6.1.1.4'
B B 0.0013 0.0007 'International Tables Vol C Tables 4.2.6.8 and 6.1.1.4'
N N 0.0061 0.0033 'International Tables Vol C Tables 4.2.6.8 and 6.1.1.4'
Cl Cl 0.1484 0.1585 'International Tables Vol C Tables 4.2.6.8 and 6.1.1.4'
Rh Rh -1.1178 0.9187 'International Tables Vol C Tables 4.2.6.8 and 6.1.1.4'

loop_
_geom_angle_atom_site_label_1
_geom_angle_atom_site_label_2
_geom_angle_atom_site_label_3
_geom_angle
C1 Rh1 N4 92.88(17)
C1 Rh1 C7 90.13(18)
N4 Rh1 C7 89.54(17)
C1 Rh1 N2 177.11(17)
N4 Rh1 N2 89.65(14)
C7 Rh1 N2 88.47(16)
C1 Rh1 N6 94.70(16)
N4 Rh1 N6 86.29(14)
C7 Rh1 N6 173.76(16)
N2 Rh1 N6 86.87(13)
C1 Rh1 Cl1 86.16(14)
N4 Rh1 Cl1 177.31(10)
C7 Rh1 Cl1 92.97(13)
N2 Rh1 Cl1 91.39(10)
N6 Rh1 Cl1 91.29(10)
C1 N1 C2 176.2(5)
C11 N2 N3 106.8(4)
C11 N2 Rh1 136.4(3)
N3 N2 Rh1 116.7(3)
C13 N3 N2 109.6(4)
C13 N3 B1 130.1(4)
N2 N3 B1 120.4(3)
C16 N4 N5 107.0(4)
C16 N4 Rh1 135.0(3)
N5 N4 Rh1 117.8(3)
C18 N5 N4 110.0(4)
C18 N5 B1 129.8(4)
N4 N5 B1 120.0(3)
C21 N6 N7 106.7(3)
C21 N6 Rh1 137.7(3)
N7 N6 Rh1 115.5(2)
C23 N7 N6 109.8(3)
C23 N7 B1 130.5(4)
N6 N7 B1 119.6(3)
N3 B1 N5 109.2(4)
N3 B1 N7 110.2(4)
N5 B1 N7 108.1(4)
N3 B1 H1B 107(3)
N5 B1 H1B 112(3)
N7 B1 H1B 110(3)
N1 C1 Rh1 177.4(4)
N1 C2 C3 113.5(4)
N1 C2 H2A 108.9
C3 C2 H2A 108.9
N1 C2 H2B 108.9
C3 C2 H2B 108.9
H2A C2 H2B 107.7
C5 C3 C6 110.7(4)
C5 C3 C2 106.2(4)
C6 C3 C2 109.6(4)
C5 C3 C4 109.7(4)
C6 C3 C4 109.6(4)
C2 C3 C4 111.0(4)
C3 C4 H4A 109.5
C3 C4 H4B 109.5
H4A C4 H4B 109.5
C3 C4 H4C 109.5
H4A C4 H4C 109.5
H4B C4 H4C 109.5
C3 C5 H5A 109.5
C3 C5 H5B 109.5
H5A C5 H5B 109.5
C3 C5 H5C 109.5
H5A C5 H5C 109.5
H5B C5 H5C 109.5
C3 C6 H6A 109.5
C3 C6 H6B 109.5
H6A C6 H6B 109.5
C3 C6 H6C 109.5
H6A C6 H6C 109.5
H6B C6 H6C 109.5
C8 C7 Rh1 118.5(3)
C8 C7 H7A 107.7
Rh1 C7 H7A 107.7
C8 C7 H7B 107.7
Rh1 C7 H7B 107.7
H7A C7 H7B 107.1
C9 C8 C7 109.7(4)
C9 C8 H8A 109.7
C7 C8 H8A 109.7
C9 C8 H8B 109.7
C7 C8 H8B 109.7
H8A C8 H8B 108.2
C8 C9 Cl2 110.7(3)
C8 C9 H9A 109.5
Cl2 C9 H9A 109.5
C8 C9 H9B 109.5
Cl2 C9 H9B 109.5
H9A C9 H9B 108.1
C11 C10 H10A 109.5
C11 C10 H10B 109.5
H10A C10 H10B 109.5
C11 C10 H10C 109.5
H10A C10 H10C 109.5
H10B C10 H10C 109.5
N2 C11 C12 109.5(4)
N2 C11 C10 124.9(4)
C12 C11 C10 125.6(4)
C13 C12 C11 106.7(4)
C13 C12 H12A 126.6
C11 C12 H12A 126.6
N3 C13 C12 107.4(4)
N3 C13 C14 123.3(4)
C12 C13 C14 129.2(4)
C13 C14 H14A 109.5
C13 C14 H14B 109.5
H14A C14 H14B 109.5
C13 C14 H14C 109.5
H14A C14 H14C 109.5
H14B C14 H14C 109.5
C16 C15 H15A 109.5
C16 C15 H15B 109.5
H15A C15 H15B 109.5
C16 C15 H15C 109.5
H15A C15 H15C 109.5
H15B C15 H15C 109.5
N4 C16 C17 109.2(4)
N4 C16 C15 124.3(4)
C17 C16 C15 126.4(4)
C18 C17 C16 106.5(4)
C18 C17 H17A 126.7
C16 C17 H17A 126.7
N5 C18 C17 107.2(4)
N5 C18 C19 123.2(4)
C17 C18 C19 129.5(4)
C18 C19 H19A 109.5
C18 C19 H19B 109.5
H19A C19 H19B 109.5
C18 C19 H19C 109.5
H19A C19 H19C 109.5
H19B C19 H19C 109.5
C21 C20 H20A 109.5
C21 C20 H20B 109.5
H20A C20 H20B 109.5
C21 C20 H20C 109.5
H20A C20 H20C 109.5
H20B C20 H20C 109.5
N6 C21 C22 109.6(4)
N6 C21 C20 122.2(4)
C22 C21 C20 128.2(4)
C23 C22 C21 106.2(4)
C23 C22 H22A 126.9
C21 C22 H22A 126.9
N7 C23 C22 107.6(4)
N7 C23 C24 122.4(4)
C22 C23 C24 130.0(4)
C23 C24 H24A 109.5
C23 C24 H24B 109.5
H24A C24 H24B 109.5
C23 C24 H24C 109.5
H24A C24 H24C 109.5
H24B C24 H24C 109.5
Cl4 C25 Cl3 114.7(3)
Cl4 C25 H25A 108.6
Cl3 C25 H25A 108.6
Cl4 C25 H25B 108.6
Cl3 C25 H25B 108.6
H25A C25 H25B 107.6

loop_
_geom_bond_atom_site_label_1
_geom_bond_atom_site_label_2
_geom_bond_distance
Rh1 C1 1.914(5)
Rh1 N4 2.058(4)
Rh1 C7 2.091(4)
Rh1 N2 2.104(4)
Rh1 N6 2.198(4)
Rh1 Cl1 2.3609(11)
Cl2 C9 1.800(5)
N1 C1 1.142(6)
N1 C2 1.443(6)
N2 C11 1.345(6)
N2 N3 1.376(5)
N3 C13 1.356(6)
N3 B1 1.534(6)
N4 C16 1.348(5)
N4 N5 1.375(5)
N5 C18 1.355(6)
N5 B1 1.545(6)
N6 C21 1.342(5)
N6 N7 1.373(5)
N7 C23 1.354(5)
N7 B1 1.545(6)
B1 H1B 1.07(5)
C2 C3 1.531(6)
C2 H2A 0.9900
C2 H2B 0.9900
C3 C5 1.516(6)
C3 C6 1.525(7)
C3 C4 1.537(7)
C4 H4A 0.9800
C4 H4B 0.9800
C4 H4C 0.9800
C5 H5A 0.9800
C5 H5B 0.9800
C5 H5C 0.9800
C6 H6A 0.9800
C6 H6B 0.9800
C6 H6C 0.9800
C7 C8 1.512(6)
C7 H7A 0.9900
C7 H7B 0.9900
C8 C9 1.504(6)
C8 H8A 0.9900
C8 H8B 0.9900
C9 H9A 0.9900
C9 H9B 0.9900
C10 C11 1.492(7)
C10 H10A 0.9800
C10 H10B 0.9800
C10 H10C 0.9800
C11 C12 1.385(7)
C12 C13 1.381(7)
C12 H12A 0.9500
C13 C14 1.494(7)
C14 H14A 0.9800
C14 H14B 0.9800
C14 H14C 0.9800
C15 C16 1.489(6)
C15 H15A 0.9800
C15 H15B 0.9800
C15 H15C 0.9800
C16 C17 1.396(7)
C17 C18 1.392(7)
C17 H17A 0.9500
C18 C19 1.496(7)
C19 H19A 0.9800
C19 H19B 0.9800
C19 H19C 0.9800
C20 C21 1.502(6)
C20 H20A 0.9800
C20 H20B 0.9800
C20 H20C 0.9800
C21 C22 1.395(6)
C22 C23 1.377(6)
C22 H22A 0.9500
C23 C24 1.495(6)
C24 H24A 0.9800
C24 H24B 0.9800
C24 H24C 0.9800
C25 Cl4 1.726(6)
C25 Cl3 1.751(6)
C25 H25A 0.9900
C25 H25B 0.9900

loop_
_geom_torsion_atom_site_label_1
_geom_torsion_atom_site_label_2
_geom_torsion_atom_site_label_3
_geom_torsion_atom_site_label_4
_geom_torsion
C1 Rh1 N2 C11 -13(3)
N4 Rh1 N2 C11 137.2(4)
C7 Rh1 N2 C11 47.6(4)
N6 Rh1 N2 C11 -136.5(4)
Cl1 Rh1 N2 C11 -45.3(4)
C1 Rh1 N2 N3 169(3)
N4 Rh1 N2 N3 -40.5(3)
C7 Rh1 N2 N3 -130.1(3)
N6 Rh1 N2 N3 45.8(3)
Cl1 Rh1 N2 N3 137.0(3)
C11 N2 N3 C13 -0.6(5)
Rh1 N2 N3 C13 177.8(3)
C11 N2 N3 B1 178.7(4)
Rh1 N2 N3 B1 -2.9(5)
C1 Rh1 N4 C16 35.9(4)
C7 Rh1 N4 C16 -54.2(4)
N2 Rh1 N4 C16 -142.6(4)
N6 Rh1 N4 C16 130.5(4)
Cl1 Rh1 N4 C16 105(2)
C1 Rh1 N4 N5 -140.4(3)
C7 Rh1 N4 N5 129.5(3)
N2 Rh1 N4 N5 41.0(3)
N6 Rh1 N4 N5 -45.9(3)
Cl1 Rh1 N4 N5 -72(2)
C16 N4 N5 C18 0.3(5)
Rh1 N4 N5 C18 177.6(3)
C16 N4 N5 B1 -175.6(4)
Rh1 N4 N5 B1 1.8(5)
C1 Rh1 N6 C21 -36.5(5)
N4 Rh1 N6 C21 -129.1(4)
C7 Rh1 N6 C21 -177.2(14)
N2 Rh1 N6 C21 141.0(4)
Cl1 Rh1 N6 C21 49.7(4)
C1 Rh1 N6 N7 137.9(3)
N4 Rh1 N6 N7 45.3(3)
C7 Rh1 N6 N7 -2.8(16)
N2 Rh1 N6 N7 -44.5(3)
Cl1 Rh1 N6 N7 -135.8(3)
C21 N6 N7 C23 -0.2(5)
Rh1 N6 N7 C23 -176.3(3)
C21 N6 N7 B1 176.2(4)
Rh1 N6 N7 B1 0.1(5)
C13 N3 B1 N5 -121.4(5)
N2 N3 B1 N5 59.4(5)
C13 N3 B1 N7 119.9(5)
N2 N3 B1 N7 -59.2(5)
C18 N5 B1 N3 125.9(5)
N4 N5 B1 N3 -59.2(5)
C18 N5 B1 N7 -114.2(5)
N4 N5 B1 N7 60.7(5)
C23 N7 B1 N3 -124.9(5)
N6 N7 B1 N3 59.6(5)
C23 N7 B1 N5 115.8(5)
N6 N7 B1 N5 -59.7(5)
C2 N1 C1 Rh1 45(14)
N4 Rh1 C1 N1 -166(9)
C7 Rh1 C1 N1 -76(9)
N2 Rh1 C1 N1 -15(12)
N6 Rh1 C1 N1 108(9)
Cl1 Rh1 C1 N1 17(9)
C1 N1 C2 C3 -52(7)
N1 C2 C3 C5 -174.8(4)
N1 C2 C3 C6 65.6(5)
N1 C2 C3 C4 -55.6(5)
C1 Rh1 C7 C8 33.8(4)
N4 Rh1 C7 C8 126.7(4)
N2 Rh1 C7 C8 -143.6(4)
N6 Rh1 C7 C8 174.7(13)
Cl1 Rh1 C7 C8 -52.3(4)
Rh1 C7 C8 C9 173.5(3)
C7 C8 C9 Cl2 -175.4(3)
N3 N2 C11 C12 1.1(5)
Rh1 N2 C11 C12 -176.8(3)
N3 N2 C11 C10 -178.4(4)
Rh1 N2 C11 C10 3.7(7)
N2 C11 C12 C13 -1.1(5)
C10 C11 C12 C13 178.3(4)
N2 N3 C13 C12 -0.1(5)
B1 N3 C13 C12 -179.3(4)
N2 N3 C13 C14 177.4(4)
B1 N3 C13 C14 -1.8(7)
C11 C12 C13 N3 0.7(5)
C11 C12 C13 C14 -176.6(5)
N5 N4 C16 C17 -1.1(5)
Rh1 N4 C16 C17 -177.8(3)
N5 N4 C16 C15 175.5(4)
Rh1 N4 C16 C15 -1.2(7)
N4 C16 C17 C18 1.6(5)
C15 C16 C17 C18 -175.0(4)
N4 N5 C18 C17 0.7(5)
B1 N5 C18 C17 176.0(4)
N4 N5 C18 C19 -179.7(4)
B1 N5 C18 C19 -4.4(7)
C16 C17 C18 N5 -1.4(5)
C16 C17 C18 C19 179.1(5)
N7 N6 C21 C22 0.2(5)
Rh1 N6 C21 C22 175.0(3)
N7 N6 C21 C20 -178.1(4)
Rh1 N6 C21 C20 -3.3(7)
N6 C21 C22 C23 -0.2(5)
C20 C21 C22 C23 178.0(4)
N6 N7 C23 C22 0.0(5)
B1 N7 C23 C22 -175.8(4)
N6 N7 C23 C24 -179.5(4)
B1 N7 C23 C24 4.6(7)
C21 C22 C23 N7 0.1(5)
C21 C22 C23 C24 179.6(5)
